data_7152259
loop_
_publ_author_name
'Formaggio, Fernando'
'Crisma, Marco'
'Ballano, Gema'
'Peggion, Cristina'
'Venanzi, Mariano'
'Toniolo, Claudio'

_publ_section_title
;
 Novel peptide foldameric motifs: a step forward in our understanding of
 the fully-extended conformation/3(10)-helix coexistence.
;
_journal_issue 12
_journal_name_full 'Organic &amp; biomolecular chemistry'
_journal_page_first 2413
_journal_page_last 2421
_journal_paper_doi 10.1039/c2ob06863j
_journal_volume 10
_journal_year 2012
_chemical_formula_sum 'C42 H55 N5 O7'
_chemical_formula_weight 741.91
_chemical_name_systematic
;
1-Pyreneacetyl-(Aib)5-OtBu
;
_space_group_IT_number 2
_symmetry_cell_setting triclinic
_symmetry_space_group_name_Hall '-P 1'
_symmetry_space_group_name_H-M 'P -1'
_atom_sites_solution_hydrogens geom
_atom_sites_solution_primary direct
_atom_sites_solution_secondary difmap
_audit_creation_method SHELXL-97
_cell_angle_alpha 97.9580(10)
_cell_angle_beta 107.4300(10)
_cell_angle_gamma 91.2240(10)
_cell_formula_units_Z 2
_cell_length_a 11.5910(8)
_cell_length_b 12.4620(8)
_cell_length_c 15.4573(12)
_cell_measurement_reflns_used 23563
_cell_measurement_temperature 293(2)
_cell_measurement_theta_max 73.1905
_cell_measurement_theta_min 3.0291
_cell_volume 2105.1(3)
_computing_cell_refinement
;
CrysAlisPro, Agilent Technologies,
Version 1.171.34.49 (release 20-01-2011 CrysAlis171 .NET)
(compiled Jan 20 2011,15:58:25)
;
_computing_data_collection
;
CrysAlisPro, Agilent Technologies,
Version 1.171.34.49 (release 20-01-2011 CrysAlis171 .NET)
(compiled Jan 20 2011,15:58:25)
;
_computing_data_reduction
;
CrysAlisPro, Agilent Technologies,
Version 1.171.34.49 (release 20-01-2011 CrysAlis171 .NET)
(compiled Jan 20 2011,15:58:25)
;
_computing_structure_refinement 'SHELXL-97 (Sheldrick, 2008)'
_computing_structure_solution 'SIR2002 (Burla et al., 2003)'
_diffrn_ambient_temperature 293(2)
_diffrn_detector_area_resol_mean 16.1274
_diffrn_measured_fraction_theta_full 0.998
_diffrn_measured_fraction_theta_max 0.998
_diffrn_measurement_device_type 'Xcalibur, Eos, Gemini'
_diffrn_measurement_method '\w scans'
_diffrn_radiation_monochromator graphite
_diffrn_radiation_source 'Enhance (Cu) X-ray Source'
_diffrn_radiation_type CuK\a
_diffrn_radiation_wavelength 1.54178
_diffrn_reflns_av_R_equivalents 0.0328
_diffrn_reflns_av_sigmaI/netI 0.0187
_diffrn_reflns_limit_h_max 14
_diffrn_reflns_limit_h_min -14
_diffrn_reflns_limit_k_max 15
_diffrn_reflns_limit_k_min -15
_diffrn_reflns_limit_l_max 19
_diffrn_reflns_limit_l_min -19
_diffrn_reflns_number 37968
_diffrn_reflns_theta_full 73.34
_diffrn_reflns_theta_max 73.34
_diffrn_reflns_theta_min 3.03
_exptl_absorpt_coefficient_mu 0.647
_exptl_absorpt_correction_T_max 1.00000
_exptl_absorpt_correction_T_min 0.62397
_exptl_absorpt_correction_type multi-scan
_exptl_absorpt_process_details
;
CrysAlisPro, Agilent Technologies,
Version 1.171.34.49 (release 20-01-2011 CrysAlis171 .NET)
(compiled Jan 20 2011,15:58:25)
Empirical absorption correction using spherical harmonics,
implemented in SCALE3 ABSPACK scaling algorithm.
;
_exptl_crystal_colour yellow
_exptl_crystal_density_diffrn 1.170
_exptl_crystal_density_method 'not measured'
_exptl_crystal_description block
_exptl_crystal_F_000 796
_exptl_crystal_size_max 0.45
_exptl_crystal_size_mid 0.30
_exptl_crystal_size_min 0.20
_refine_diff_density_max 0.266
_refine_diff_density_min -0.237
_refine_diff_density_rms 0.044
_refine_ls_extinction_method none
_refine_ls_goodness_of_fit_ref 1.031
_refine_ls_hydrogen_treatment constr
_refine_ls_matrix_type full
_refine_ls_number_parameters 487
_refine_ls_number_reflns 8448
_refine_ls_number_restraints 66
_refine_ls_restrained_S_all 1.029
_refine_ls_R_factor_all 0.0559
_refine_ls_R_factor_gt 0.0537
_refine_ls_shift/su_max 0.001
_refine_ls_shift/su_mean 0.000
_refine_ls_structure_factor_coef Fsqd
_refine_ls_weighting_details 'calc w=1/[\s^2^(Fo^2^)+(0.1103P)^2^+0.2746P] where P=(Fo^2^+2Fc^2^)/3'
_refine_ls_weighting_scheme calc
_refine_ls_wR_factor_gt 0.1598
_refine_ls_wR_factor_ref 0.1638
_reflns_number_gt 7838
_reflns_number_total 8448
_reflns_threshold_expression >2sigma(I)
_cod_data_source_file c2ob06863j.txt
_cod_data_source_block mc191f
_cod_depositor_comments
;
The following automatic conversions were performed:

'_symmetry_cell_setting' value 'Triclinic' changed to 'triclinic'
according to /home/saulius/struct/CIF-dictionaries/cif_core.dic
dictionary named 'cif_core.dic' version 2.4.1 from 2010-06-29.

Automatic conversion script
Id: cif_fix_values 1715 2011-07-08 13:25:40Z adriana 
;
_cod_database_code 7152259

loop_
_symmetry_equiv_pos_as_xyz
'x, y, z'
'-x, -y, -z'

loop_
_atom_site_label
_atom_site_type_symbol
_atom_site_fract_x
_atom_site_fract_y
_atom_site_fract_z
_atom_site_U_iso_or_equiv
_atom_site_adp_type
_atom_site_occupancy
_atom_site_symmetry_multiplicity
_atom_site_calc_flag
_atom_site_refinement_flags
C01 C 0.50948(12) 0.46823(11) 0.78962(10) 0.0487(3) Uani 1 1 d .
C02 C 0.53244(16) 0.42284(13) 0.70956(12) 0.0631(4) Uani 1 1 d .
H02 H 0.5898 0.3713 0.7127 0.076 Uiso 1 1 calc R
C03 C 0.47254(18) 0.45208(15) 0.62558(12) 0.0708(5) Uani 1 1 d .
H03 H 0.4890 0.4191 0.5732 0.085 Uiso 1 1 calc R
C04 C 0.38812(16) 0.53002(14) 0.61828(10) 0.0635(4) Uani 1 1 d .
C05 C 0.36670(12) 0.58220(11) 0.69961(9) 0.0493(3) Uani 1 1 d .
C06 C 0.42861(11) 0.55115(10) 0.78579(9) 0.0446(3) Uani 1 1 d .
C07 C 0.40621(14) 0.60813(12) 0.86569(10) 0.0529(3) Uani 1 1 d .
H07 H 0.4466 0.5898 0.9229 0.063 Uiso 1 1 calc R
C08 C 0.32835(16) 0.68754(13) 0.86040(12) 0.0622(4) Uani 1 1 d .
H08 H 0.3179 0.7236 0.9141 0.075 Uiso 1 1 calc R
C09 C 0.26187(14) 0.71761(13) 0.77488(13) 0.0638(4) Uani 1 1 d .
C10 C 0.17662(19) 0.79710(17) 0.7672(2) 0.0948(7) Uani 1 1 d U
H10 H 0.1624 0.8327 0.8197 0.114 Uiso 1 1 calc R
C11 C 0.1140(2) 0.8225(3) 0.6826(3) 0.1243(12) Uani 1 1 d U
H11 H 0.0564 0.8739 0.6783 0.149 Uiso 1 1 calc R
C12 C 0.1358(2) 0.7727(3) 0.6042(3) 0.1178(12) Uani 1 1 d U
H12 H 0.0943 0.7930 0.5481 0.141 Uiso 1 1 calc R
C13 C 0.21847(17) 0.69247(18) 0.60713(15) 0.0842(6) Uani 1 1 d U
C14 C 0.28251(13) 0.66444(13) 0.69419(11) 0.0591(4) Uani 1 1 d .
C15 C 0.3200(2) 0.5618(2) 0.53195(12) 0.0881(7) Uani 1 1 d U
H15 H 0.3319 0.5277 0.4782 0.106 Uiso 1 1 calc R
C16 C 0.2415(2) 0.6374(3) 0.52687(15) 0.1021(9) Uani 1 1 d U
H16 H 0.2001 0.6554 0.4698 0.123 Uiso 1 1 calc R
C17 C 0.56663(12) 0.42069(12) 0.87675(11) 0.0537(3) Uani 1 1 d .
H17A H 0.5906 0.4779 0.9293 0.064 Uiso 1 1 calc R
H17B H 0.6381 0.3839 0.8725 0.064 Uiso 1 1 calc R
C0 C 0.47230(11) 0.34046(11) 0.88751(9) 0.0453(3) Uani 1 1 d .
O0 O 0.38058(8) 0.37163(8) 0.90441(7) 0.0532(2) Uani 1 1 d .
N1 N 0.49086(9) 0.23427(9) 0.87210(8) 0.0478(3) Uani 1 1 d .
H1 H 0.5563 0.2156 0.8605 0.057 Uiso 1 1 calc R
C1A C 0.40224(11) 0.14909(11) 0.87458(10) 0.0493(3) Uani 1 1 d .
C1B1 C 0.39285(16) 0.15106(17) 0.97122(12) 0.0711(5) Uani 1 1 d .
H1B1 H 0.4708 0.1406 1.0124 0.107 Uiso 1 1 calc R
H1B2 H 0.3357 0.0940 0.9709 0.107 Uiso 1 1 calc R
H1B3 H 0.3661 0.2199 0.9912 0.107 Uiso 1 1 calc R
C1B2 C 0.44121(14) 0.03913(13) 0.83968(15) 0.0706(5) Uani 1 1 d .
H1B4 H 0.4477 0.0399 0.7793 0.106 Uiso 1 1 calc R
H1B5 H 0.3820 -0.0171 0.8375 0.106 Uiso 1 1 calc R
H1B6 H 0.5183 0.0256 0.8803 0.106 Uiso 1 1 calc R
C1 C 0.27712(11) 0.16301(10) 0.80784(9) 0.0425(3) Uani 1 1 d .
O1 O 0.18395(8) 0.13221(8) 0.82142(7) 0.0529(2) Uani 1 1 d .
N2 N 0.27627(9) 0.20516(9) 0.73229(7) 0.0458(2) Uani 1 1 d .
H2 H 0.3442 0.2282 0.7274 0.055 Uiso 1 1 calc R
C2A C 0.16529(11) 0.21376(11) 0.65784(9) 0.0475(3) Uani 1 1 d .
C2B1 C 0.11050(16) 0.10099(14) 0.60882(12) 0.0678(4) Uani 1 1 d .
H2B1 H 0.1703 0.0614 0.5888 0.102 Uiso 1 1 calc R
H2B2 H 0.0424 0.1079 0.5567 0.102 Uiso 1 1 calc R
H2B3 H 0.0844 0.0628 0.6502 0.102 Uiso 1 1 calc R
C2B2 C 0.19912(16) 0.28062(19) 0.59213(12) 0.0758(5) Uani 1 1 d .
H2B4 H 0.2341 0.3507 0.6247 0.114 Uiso 1 1 calc R
H2B5 H 0.1277 0.2893 0.5431 0.114 Uiso 1 1 calc R
H2B6 H 0.2568 0.2438 0.5673 0.114 Uiso 1 1 calc R
C2 C 0.07283(11) 0.27571(10) 0.69467(9) 0.0433(3) Uani 1 1 d .
O2 O -0.03639(8) 0.25672(8) 0.65468(7) 0.0539(2) Uani 1 1 d .
N3 N 0.11561(9) 0.35207(8) 0.76856(8) 0.0477(3) Uani 1 1 d .
H3 H 0.1927 0.3626 0.7935 0.057 Uiso 1 1 calc R
C3A C 0.03600(13) 0.41826(11) 0.80839(13) 0.0613(4) Uani 1 1 d .
C3B1 C 0.11439(17) 0.47681(16) 0.90292(18) 0.0904(7) Uani 1 1 d U
H3B1 H 0.1544 0.4243 0.9395 0.136 Uiso 1 1 calc R
H3B2 H 0.0637 0.5165 0.9332 0.136 Uiso 1 1 calc R
H3B3 H 0.1739 0.5261 0.8950 0.136 Uiso 1 1 calc R
C3B2 C -0.0241(2) 0.49840(16) 0.7453(2) 0.1015(8) Uani 1 1 d U
H3B4 H 0.0371 0.5416 0.7330 0.152 Uiso 1 1 calc R
H3B5 H -0.0709 0.5449 0.7745 0.152 Uiso 1 1 calc R
H3B6 H -0.0763 0.4592 0.6887 0.152 Uiso 1 1 calc R
C3 C -0.06098(11) 0.34593(11) 0.82701(11) 0.0533(3) Uani 1 1 d .
O3 O -0.16154(9) 0.37652(9) 0.82231(10) 0.0750(4) Uani 1 1 d .
N4 N -0.02454(9) 0.25117(9) 0.85453(8) 0.0452(2) Uani 1 1 d .
H4 H 0.0473 0.2332 0.8563 0.054 Uiso 1 1 calc R
C4A C -0.10252(11) 0.17792(12) 0.88147(9) 0.0487(3) Uani 1 1 d .
C4B1 C -0.13032(16) 0.22882(19) 0.96864(11) 0.0774(5) Uani 1 1 d .
H4B1 H -0.0562 0.2432 1.0185 0.116 Uiso 1 1 calc R
H4B2 H -0.1837 0.1796 0.9835 0.116 Uiso 1 1 calc R
H4B3 H -0.1684 0.2956 0.9585 0.116 Uiso 1 1 calc R
C4B2 C -0.03731(15) 0.07418(15) 0.89793(13) 0.0666(4) Uani 1 1 d .
H4B4 H -0.0215 0.0423 0.8428 0.100 Uiso 1 1 calc R
H4B5 H -0.0873 0.0239 0.9151 0.100 Uiso 1 1 calc R
H4B6 H 0.0379 0.0911 0.9463 0.100 Uiso 1 1 calc R
C4 C -0.22127(11) 0.14396(10) 0.80313(9) 0.0438(3) Uani 1 1 d .
O4 O -0.31551(8) 0.12283(9) 0.81968(7) 0.0576(3) Uani 1 1 d .
N5 N -0.21202(10) 0.12772(9) 0.71846(7) 0.0461(2) Uani 1 1 d .
H5 H -0.1446 0.1466 0.7105 0.055 Uiso 1 1 calc R
C5A C -0.31204(12) 0.07908(11) 0.63840(9) 0.0493(3) Uani 1 1 d .
C5B1 C -0.41044(16) 0.15715(15) 0.61102(12) 0.0677(4) Uani 1 1 d .
H5B1 H -0.4459 0.1741 0.6596 0.102 Uiso 1 1 calc R
H5B2 H -0.4718 0.1242 0.5562 0.102 Uiso 1 1 calc R
H5B3 H -0.3759 0.2226 0.5999 0.102 Uiso 1 1 calc R
C5B2 C -0.25895(16) 0.04614(15) 0.55962(10) 0.0643(4) Uani 1 1 d .
H5B4 H -0.2241 0.1096 0.5456 0.096 Uiso 1 1 calc R
H5B5 H -0.3221 0.0121 0.5064 0.096 Uiso 1 1 calc R
H5B6 H -0.1974 -0.0038 0.5776 0.096 Uiso 1 1 calc R
C5 C -0.36533(13) -0.02584(12) 0.65814(9) 0.0526(3) Uani 1 1 d .
O5 O -0.47222(11) -0.05062(11) 0.63220(9) 0.0760(4) Uani 1 1 d .
OT O -0.27849(10) -0.08546(8) 0.70014(8) 0.0615(3) Uani 1 1 d .
CT1 C -0.30635(19) -0.19441(13) 0.71925(15) 0.0736(5) Uani 1 1 d .
CT2 C -0.3865(3) -0.18691(18) 0.78044(18) 0.0924(6) Uani 1 1 d U
HT2A H -0.3520 -0.1322 0.8328 0.139 Uiso 1 1 calc R
HT2B H -0.3930 -0.2557 0.8005 0.139 Uiso 1 1 calc R
HT2C H -0.4656 -0.1680 0.7470 0.139 Uiso 1 1 calc R
CT3 C -0.3661(4) -0.26833(19) 0.6291(2) 0.1329(13) Uani 1 1 d U
HT3A H -0.4450 -0.2448 0.6008 0.199 Uiso 1 1 calc R
HT3B H -0.3736 -0.3415 0.6405 0.199 Uiso 1 1 calc R
HT3C H -0.3173 -0.2653 0.5889 0.199 Uiso 1 1 calc R
CT4 C -0.1824(3) -0.2279(2) 0.7687(3) 0.1362(13) Uani 1 1 d U
HT4A H -0.1329 -0.2320 0.7286 0.204 Uiso 1 1 calc R
HT4B H -0.1900 -0.2976 0.7869 0.204 Uiso 1 1 calc R
HT4C H -0.1453 -0.1752 0.8221 0.204 Uiso 1 1 calc R

loop_
_atom_site_aniso_label
_atom_site_aniso_U_11
_atom_site_aniso_U_22
_atom_site_aniso_U_33
_atom_site_aniso_U_23
_atom_site_aniso_U_13
_atom_site_aniso_U_12
C01 0.0401(6) 0.0467(6) 0.0589(7) 0.0052(5) 0.0166(5) -0.0051(5)
C02 0.0645(9) 0.0552(8) 0.0784(10) 0.0009(7) 0.0394(8) -0.0017(7)
C03 0.0875(12) 0.0686(10) 0.0635(9) -0.0082(7) 0.0435(9) -0.0182(9)
C04 0.0713(10) 0.0688(9) 0.0486(7) 0.0062(6) 0.0189(7) -0.0254(8)
C05 0.0459(7) 0.0494(7) 0.0497(7) 0.0099(5) 0.0104(5) -0.0130(5)
C06 0.0408(6) 0.0446(6) 0.0466(6) 0.0058(5) 0.0118(5) -0.0049(5)
C07 0.0558(8) 0.0529(7) 0.0479(7) 0.0058(5) 0.0137(6) 0.0021(6)
C08 0.0677(9) 0.0524(8) 0.0720(9) 0.0040(7) 0.0317(8) 0.0055(7)
C09 0.0507(8) 0.0503(7) 0.0963(12) 0.0239(8) 0.0255(8) 0.0034(6)
C10 0.0707(12) 0.0667(11) 0.164(2) 0.0446(13) 0.0490(14) 0.0194(9)
C11 0.0745(14) 0.1018(18) 0.218(4) 0.098(2) 0.0425(19) 0.0323(13)
C12 0.0662(13) 0.123(2) 0.163(3) 0.098(2) -0.0004(15) 0.0045(13)
C13 0.0607(10) 0.0908(13) 0.0931(14) 0.0533(11) -0.0047(9) -0.0160(9)
C14 0.0453(7) 0.0583(8) 0.0707(9) 0.0266(7) 0.0067(6) -0.0086(6)
C15 0.1018(15) 0.1066(16) 0.0488(9) 0.0173(9) 0.0129(9) -0.0372(13)
C16 0.0972(16) 0.129(2) 0.0648(12) 0.0480(13) -0.0105(11) -0.0364(15)
C17 0.0346(6) 0.0533(7) 0.0696(8) 0.0119(6) 0.0092(6) 0.0020(5)
C0 0.0322(6) 0.0532(7) 0.0481(6) 0.0117(5) 0.0067(5) 0.0055(5)
O0 0.0406(5) 0.0570(5) 0.0628(6) 0.0065(4) 0.0177(4) 0.0077(4)
N1 0.0305(5) 0.0530(6) 0.0638(6) 0.0180(5) 0.0157(4) 0.0090(4)
C1A 0.0354(6) 0.0522(7) 0.0663(8) 0.0216(6) 0.0184(6) 0.0087(5)
C1B1 0.0572(9) 0.0943(12) 0.0659(9) 0.0372(9) 0.0142(7) 0.0007(8)
C1B2 0.0459(8) 0.0518(8) 0.1256(15) 0.0285(9) 0.0361(9) 0.0149(6)
C1 0.0340(6) 0.0427(6) 0.0548(7) 0.0074(5) 0.0193(5) 0.0077(4)
O1 0.0363(5) 0.0593(5) 0.0712(6) 0.0196(5) 0.0239(4) 0.0074(4)
N2 0.0335(5) 0.0567(6) 0.0497(6) 0.0072(5) 0.0169(4) 0.0030(4)
C2A 0.0394(6) 0.0579(7) 0.0440(6) 0.0057(5) 0.0120(5) -0.0028(5)
C2B1 0.0633(9) 0.0675(10) 0.0640(9) -0.0128(7) 0.0169(7) -0.0007(8)
C2B2 0.0599(9) 0.1130(15) 0.0585(9) 0.0294(9) 0.0179(7) -0.0096(9)
C2 0.0351(6) 0.0426(6) 0.0512(6) 0.0150(5) 0.0085(5) -0.0004(5)
O2 0.0344(4) 0.0631(6) 0.0584(5) 0.0148(4) 0.0034(4) -0.0019(4)
N3 0.0312(5) 0.0397(5) 0.0682(7) 0.0029(5) 0.0117(4) 0.0000(4)
C3A 0.0432(7) 0.0356(6) 0.1031(12) -0.0040(7) 0.0256(7) 0.0022(5)
C3B1 0.0628(10) 0.0657(10) 0.1321(17) -0.0473(11) 0.0436(11) -0.0217(8)
C3B2 0.0788(13) 0.0509(9) 0.188(3) 0.0404(13) 0.0500(15) 0.0229(9)
C3 0.0337(6) 0.0435(6) 0.0761(9) -0.0108(6) 0.0158(6) 0.0020(5)
O3 0.0392(5) 0.0593(6) 0.1252(11) -0.0012(6) 0.0292(6) 0.0116(5)
N4 0.0281(5) 0.0488(6) 0.0550(6) -0.0048(4) 0.0130(4) 0.0006(4)
C4A 0.0376(6) 0.0621(8) 0.0454(6) -0.0018(5) 0.0156(5) -0.0023(5)
C4B1 0.0604(9) 0.1153(15) 0.0500(8) -0.0180(9) 0.0222(7) -0.0118(9)
C4B2 0.0571(9) 0.0770(10) 0.0724(9) 0.0298(8) 0.0214(7) 0.0055(7)
C4 0.0352(6) 0.0450(6) 0.0503(6) -0.0037(5) 0.0169(5) -0.0028(5)
O4 0.0395(5) 0.0724(6) 0.0615(6) -0.0056(5) 0.0241(4) -0.0069(4)
N5 0.0382(5) 0.0507(6) 0.0470(5) -0.0057(4) 0.0162(4) -0.0104(4)
C5A 0.0458(7) 0.0509(7) 0.0463(6) -0.0055(5) 0.0133(5) -0.0103(5)
C5B1 0.0614(9) 0.0663(9) 0.0646(9) 0.0028(7) 0.0064(7) -0.0001(7)
C5B2 0.0675(9) 0.0726(10) 0.0494(7) -0.0087(7) 0.0224(7) -0.0161(8)
C5 0.0486(7) 0.0537(7) 0.0502(7) -0.0080(5) 0.0154(6) -0.0139(6)
O5 0.0522(6) 0.0858(8) 0.0775(7) 0.0069(6) 0.0060(5) -0.0286(6)
OT 0.0567(6) 0.0440(5) 0.0847(7) 0.0000(5) 0.0278(5) -0.0058(4)
CT1 0.0897(12) 0.0421(7) 0.0964(13) -0.0003(7) 0.0448(10) -0.0041(7)
CT2 0.1194(18) 0.0731(12) 0.1050(15) 0.0241(11) 0.0605(14) 0.0048(12)
CT3 0.223(4) 0.0586(12) 0.126(2) -0.0297(13) 0.089(2) -0.0483(17)
CT4 0.109(2) 0.0699(14) 0.245(4) 0.055(2) 0.062(2) 0.0305(14)

loop_
_atom_type_symbol
_atom_type_description
_atom_type_scat_dispersion_real
_atom_type_scat_dispersion_imag
_atom_type_scat_source
C C 0.0181 0.0091 'International Tables Vol C Tables 4.2.6.8 and 6.1.1.4'
H H 0.0000 0.0000 'International Tables Vol C Tables 4.2.6.8 and 6.1.1.4'
N N 0.0311 0.0180 'International Tables Vol C Tables 4.2.6.8 and 6.1.1.4'
O O 0.0492 0.0322 'International Tables Vol C Tables 4.2.6.8 and 6.1.1.4'

loop_
_geom_angle_atom_site_label_1
_geom_angle_atom_site_label_2
_geom_angle_atom_site_label_3
_geom_angle
C02 C01 C06 119.04(14)
C02 C01 C17 118.33(13)
C06 C01 C17 122.50(12)
C03 C02 C01 121.87(16)
C02 C03 C04 120.81(14)
C03 C04 C05 118.84(14)
C03 C04 C15 123.35(18)
C05 C04 C15 117.81(19)
C14 C05 C06 120.20(13)
C14 C05 C04 119.93(14)
C06 C05 C04 119.86(14)
C01 C06 C05 119.44(12)
C01 C06 C07 122.93(12)
C05 C06 C07 117.62(12)
C08 C07 C06 121.92(14)
C07 C08 C09 121.71(15)
C10 C09 C14 118.97(19)
C10 C09 C08 122.8(2)
C14 C09 C08 118.24(14)
C11 C10 C09 120.4(3)
C10 C11 C12 120.8(2)
C11 C12 C13 121.6(2)
C12 C13 C14 118.1(3)
C12 C13 C16 123.1(2)
C14 C13 C16 118.8(2)
C09 C14 C05 120.25(13)
C09 C14 C13 120.13(18)
C05 C14 C13 119.61(18)
C16 C15 C04 122.2(2)
C15 C16 C13 121.59(17)
C01 C17 C0 107.58(10)
O0 C0 N1 121.76(12)
O0 C0 C17 121.17(12)
N1 C0 C17 116.95(11)
C0 N1 C1A 121.88(10)
N1 C1A C1B2 108.28(11)
N1 C1A C1B1 111.41(13)
C1B2 C1A C1B1 110.72(13)
N1 C1A C1 110.24(10)
C1B2 C1A C1 106.25(12)
C1B1 C1A C1 109.80(11)
O1 C1 N2 122.31(12)
O1 C1 C1A 121.14(11)
N2 C1 C1A 116.45(10)
C1 N2 C2A 123.14(10)
N2 C2A C2B1 110.36(12)
N2 C2A C2B2 107.34(11)
C2B1 C2A C2B2 111.13(14)
N2 C2A C2 110.74(10)
C2B1 C2A C2 110.01(11)
C2B2 C2A C2 107.19(13)
O2 C2 N3 122.49(12)
O2 C2 C2A 119.84(12)
N3 C2 C2A 117.62(10)
C2 N3 C3A 122.47(11)
N3 C3A C3B2 110.54(16)
N3 C3A C3B1 107.24(12)
C3B2 C3A C3B1 111.76(17)
N3 C3A C3 110.84(10)
C3B2 C3A C3 110.32(14)
C3B1 C3A C3 106.03(15)
O3 C3 N4 122.62(14)
O3 C3 C3A 121.55(14)
N4 C3 C3A 115.68(11)
C3 N4 C4A 122.22(11)
N4 C4A C4B2 107.67(11)
N4 C4A C4B1 111.48(13)
C4B2 C4A C4B1 110.04(14)
N4 C4A C4 111.06(11)
C4B2 C4A C4 106.20(12)
C4B1 C4A C4 110.21(11)
O4 C4 N5 122.58(12)
O4 C4 C4A 120.83(12)
N5 C4 C4A 116.19(10)
C4 N5 C5A 122.71(10)
N5 C5A C5B1 111.86(11)
N5 C5A C5B2 107.43(11)
C5B1 C5A C5B2 110.30(13)
N5 C5A C5 109.93(11)
C5B1 C5A C5 110.23(12)
C5B2 C5A C5 106.93(11)
O5 C5 OT 126.26(14)
O5 C5 C5A 122.25(15)
OT C5 C5A 111.32(11)
C5 OT CT1 121.53(13)
OT CT1 CT2 110.33(14)
OT CT1 CT4 102.26(16)
CT2 CT1 CT4 110.9(2)
OT CT1 CT3 109.18(17)
CT2 CT1 CT3 111.3(2)
CT4 CT1 CT3 112.5(2)

loop_
_geom_bond_atom_site_label_1
_geom_bond_atom_site_label_2
_geom_bond_distance
C01 C02 1.390(2)
C01 C06 1.4055(19)
C01 C17 1.519(2)
C02 C03 1.379(3)
C03 C04 1.385(3)
C04 C05 1.426(2)
C04 C15 1.446(3)
C05 C14 1.424(2)
C05 C06 1.4215(18)
C06 C07 1.4333(19)
C07 C08 1.348(2)
C08 C09 1.422(3)
C09 C10 1.406(2)
C09 C14 1.417(3)
C10 C11 1.376(4)
C11 C12 1.377(5)
C12 C13 1.396(4)
C13 C14 1.424(2)
C13 C16 1.433(4)
C15 C16 1.317(4)
C17 C0 1.5268(18)
C0 O0 1.2270(16)
C0 N1 1.3452(17)
N1 C1A 1.4736(17)
C1A C1B2 1.530(2)
C1A C1B1 1.527(2)
C1A C1 1.5368(17)
C1 O1 1.2240(15)
C1 N2 1.3427(17)
N2 C2A 1.4642(16)
C2A C2B1 1.527(2)
C2A C2B2 1.529(2)
C2A C2 1.5323(18)
C2 O2 1.2323(15)
C2 N3 1.3400(17)
N3 C3A 1.4639(17)
C3A C3B2 1.525(3)
C3A C3B1 1.541(3)
C3A C3 1.543(2)
C3 O3 1.2187(16)
C3 N4 1.3440(19)
N4 C4A 1.4558(17)
C4A C4B2 1.525(2)
C4A C4B1 1.5342(19)
C4A C4 1.5410(17)
C4 O4 1.2254(15)
C4 N5 1.3331(16)
N5 C5A 1.4648(16)
C5A C5B1 1.516(2)
C5A C5B2 1.5334(19)
C5A C5 1.5405(19)
C5 O5 1.2013(18)
C5 OT 1.3269(19)
OT CT1 1.4780(19)
CT1 CT2 1.507(3)
CT1 CT4 1.510(4)
CT1 CT3 1.520(3)

loop_
_geom_hbond_atom_site_label_D
_geom_hbond_atom_site_label_H
_geom_hbond_atom_site_label_A
_geom_hbond_distance_DH
_geom_hbond_distance_HA
_geom_hbond_distance_DA
_geom_hbond_angle_DHA
_geom_hbond_site_symmetry_A
N3 H3 O0 0.86 2.32 3.1407(14) 159.2 .
N4 H4 O1 0.86 2.19 2.9973(13) 156.4 .
N5 H5 O2 0.86 2.26 3.0335(14) 149.8 .
N1 H1 O4 0.86 2.09 2.9212(14) 161.9 1_655

loop_
_geom_torsion_atom_site_label_1
_geom_torsion_atom_site_label_2
_geom_torsion_atom_site_label_3
_geom_torsion_atom_site_label_4
_geom_torsion
_geom_torsion_publ_flag
C06 C01 C02 C03 -4.1(2) ?
C17 C01 C02 C03 171.86(14) ?
C01 C02 C03 C04 1.2(2) ?
C02 C03 C04 C05 1.9(2) ?
C02 C03 C04 C15 -178.15(16) ?
C03 C04 C05 C14 178.51(13) ?
C15 C04 C05 C14 -1.4(2) ?
C03 C04 C05 C06 -2.1(2) ?
C15 C04 C05 C06 177.92(13) ?
C02 C01 C06 C05 3.75(19) ?
C17 C01 C06 C05 -172.03(11) ?
C02 C01 C06 C07 -175.29(13) ?
C17 C01 C06 C07 8.9(2) ?
C14 C05 C06 C01 178.66(11) ?
C04 C05 C06 C01 -0.70(18) ?
C14 C05 C06 C07 -2.25(18) ?
C04 C05 C06 C07 178.39(12) ?
C01 C06 C07 C08 179.89(14) ?
C05 C06 C07 C08 0.8(2) ?
C06 C07 C08 C09 1.5(2) ?
C07 C08 C09 C10 177.39(17) ?
C07 C08 C09 C14 -2.3(2) ?
C14 C09 C10 C11 0.2(3) ?
C08 C09 C10 C11 -179.5(2) ?
C09 C10 C11 C12 -1.6(4) ?
C10 C11 C12 C13 2.2(4) ?
C11 C12 C13 C14 -1.2(3) ?
C11 C12 C13 C16 178.7(2) ?
C10 C09 C14 C05 -178.87(14) ?
C08 C09 C14 C05 0.8(2) ?
C10 C09 C14 C13 0.7(2) ?
C08 C09 C14 C13 -179.61(14) ?
C06 C05 C14 C09 1.4(2) ?
C04 C05 C14 C09 -179.21(13) ?
C06 C05 C14 C13 -178.13(13) ?
C04 C05 C14 C13 1.2(2) ?
C12 C13 C14 C09 -0.2(2) ?
C16 C13 C14 C09 179.90(16) ?
C12 C13 C14 C05 179.38(16) ?
C16 C13 C14 C05 -0.5(2) ?
C03 C04 C15 C16 -178.92(18) ?
C05 C04 C15 C16 1.0(3) ?
C04 C15 C16 C13 -0.4(3) ?
C12 C13 C16 C15 -179.8(2) ?
C14 C13 C16 C15 0.1(3) ?
C02 C01 C17 C0 -96.82(15) y
C06 C01 C17 C0 78.99(15) y
C01 C17 C0 O0 -68.11(16) ?
C01 C17 C0 N1 107.95(13) y
O0 C0 N1 C1A 0.01(19) ?
C17 C0 N1 C1A -176.03(12) y
C0 N1 C1A C1B2 171.23(13) ?
C0 N1 C1A C1B1 -66.78(16) ?
C0 N1 C1A C1 55.39(16) y
N1 C1A C1 O1 -152.00(12) ?
C1B2 C1A C1 O1 90.88(15) ?
C1B1 C1A C1 O1 -28.89(18) ?
N1 C1A C1 N2 31.35(16) y
C1B2 C1A C1 N2 -85.76(14) ?
C1B1 C1A C1 N2 154.46(13) ?
O1 C1 N2 C2A -2.76(19) ?
C1A C1 N2 C2A 173.84(11) y
C1 N2 C2A C2B1 -67.09(16) ?
C1 N2 C2A C2B2 171.68(14) ?
C1 N2 C2A C2 54.97(16) y
N2 C2A C2 O2 -151.80(11) ?
C2B1 C2A C2 O2 -29.54(17) ?
C2B2 C2A C2 O2 91.41(15) ?
N2 C2A C2 N3 30.43(16) y
C2B1 C2A C2 N3 152.69(13) ?
C2B2 C2A C2 N3 -86.36(14) ?
O2 C2 N3 C3A 0.7(2) ?
C2A C2 N3 C3A 178.43(12) y
C2 N3 C3A C3B2 -70.59(18) ?
C2 N3 C3A C3B1 167.36(15) ?
C2 N3 C3A C3 52.05(19) y
N3 C3A C3 O3 -148.54(15) ?
C3B2 C3A C3 O3 -25.8(2) ?
C3B1 C3A C3 O3 95.40(18) ?
N3 C3A C3 N4 35.79(19) y
C3B2 C3A C3 N4 158.56(16) ?
C3B1 C3A C3 N4 -80.27(15) ?
O3 C3 N4 C4A -0.4(2) ?
C3A C3 N4 C4A 175.23(12) y
C3 N4 C4A C4B2 173.77(13) ?
C3 N4 C4A C4B1 -65.44(17) ?
C3 N4 C4A C4 57.90(15) y
N4 C4A C4 O4 -149.54(12) ?
C4B2 C4A C4 O4 93.67(15) ?
C4B1 C4A C4 O4 -25.5(2) ?
N4 C4A C4 N5 37.55(16) y
C4B2 C4A C4 N5 -79.23(15) ?
C4B1 C4A C4 N5 161.61(14) ?
O4 C4 N5 C5A -2.6(2) ?
C4A C4 N5 C5A 170.16(12) y
C4 N5 C5A C5B1 73.51(17) ?
C4 N5 C5A C5B2 -165.31(13) ?
C4 N5 C5A C5 -49.30(17) y
N5 C5A C5 O5 141.25(14) ?
C5B1 C5A C5 O5 17.48(19) ?
C5B2 C5A C5 O5 -102.43(17) ?
N5 C5A C5 OT -43.22(15) y
C5B1 C5A C5 OT -166.98(12) ?
C5B2 C5A C5 OT 73.11(14) ?
O5 C5 OT CT1 0.6(2) ?
C5A C5 OT CT1 -174.68(12) y
C5 OT CT1 CT2 -60.5(2) y
C5 OT CT1 CT4 -178.6(2) y
C5 OT CT1 CT3 62.1(2) y
